data_2000094
loop_
_publ_author_name
'Gimbert, Yves'
'Robert, Fr\'ed\'eric'
'Durif, Andr\'e'
'Averbuch, Marie-Th\'er\`ese'
'Kann, Nina'
'Greene, Andrew E.'

_publ_section_title
;
 Synthesis and Characterization of New Binuclear Co(0) Complexes with
 Diphosphinoamine Ligands. A Potential Approach for Asymmetric
 Pauson-Khand Reactions
;
_journal_coden_ASTM JOCEAH
_journal_issue 10
_journal_name_full 'The Journal of Organic Chemistry'
_journal_page_first 3492
_journal_page_last 3497
_journal_paper_doi 10.1021/jo982245o
_journal_volume 64
_journal_year 1999
_chemical_formula_sum 'C37 H28 Co2 O4 P2'
_space_group_IT_number 15
_symmetry_cell_setting monoclinic
_symmetry_space_group_name_Hall '-C 2yc'
_symmetry_space_group_name_H-M 'C 1 2/c 1'
_cell_angle_alpha 90
_cell_angle_beta 92.87(2)
_cell_angle_gamma 90
_cell_formula_units_Z 8
_cell_length_a 40.127(6)
_cell_length_b 12.434(3)
_cell_length_c 14.716(2)
_cell_volume 7333.179
_diffrn_ambient_temperature ?
_exptl_crystal_colour 'dark red'
_exptl_crystal_density_diffrn 1.3
_refine_ls_R_factor_gt 0.034
_refine_ls_wR_factor_gt 0.034
_cod_depositor_comments
;
 Updated bibliographic information.

 Antanas Vaitkus,
 2019-10-10
;
_cod_original_sg_symbol_H-M 'C 2/c'
_cod_database_code 2000094

loop_
_symmetry_equiv_pos_site_id
_symmetry_equiv_pos_as_xyz
1 x,y,z
2 -x,y,1/2-z
3 1/2+x,1/2+y,z
4 1/2-x,1/2+y,1/2-z
5 -x,-y,-z
6 x,-y,-1/2+z
7 -1/2-x,-1/2-y,-z
8 -1/2+x,-1/2-y,-1/2+z

loop_
_atom_site_label
_atom_site_type_symbol
_atom_site_fract_x
_atom_site_fract_y
_atom_site_fract_z
Co1 Co 0.16705(1) 0.21366(5) 0.30227(4)
Co2 Co 0.10524(1) 0.20977(5) 0.29355(4)
P1 P 0.17400(3) 0.1272(1) 0.43421(8)
P2 P 0.09895(3) 0.1149(1) 0.41992(8)
O1 O 0.2289(1) 0.1595(4) 0.2199(3)
O2 O 0.1783(1) 0.4428(3) 0.3275(4)
O3 O 0.0934(1) 0.4390(3) 0.3185(3)
O4 O 0.0453(1) 0.1578(4) 0.1848(3)
C1 C 0.1376(1) 0.0416(4) 0.4484(3)
C2 C 0.1796(1) 0.2017(4) 0.5405(3)
C3 C 0.1678(1) 0.1664(4) 0.6215(3)
C4 C 0.1723(1) 0.2241(5) 0.6997(3)
C5 C 0.1900(2) 0.3174(5) 0.6995(4)
C6 C 0.2028(2) 0.3509(5) 0.6205(4)
C7 C 0.1974(2) 0.2957(5) 0.5413(3)
C8 C 0.2077(1) 0.0271(4) 0.4407(3)
C9 C 0.2299(1) 0.0145(5) 0.5169(4)
C10 C 0.2553(1) -0.0625(5) 0.5147(4)
C11 C 0.2579(2) -0.1238(5) 0.4403(5)
C12 C 0.2369(1) -0.1130(5) 0.3661(5)
C13 C 0.2122(1) -0.0372(4) 0.3663(4)
C14 C 0.0906(1) 0.1790(4) 0.5279(3)
C15 C 0.0799(1) 0.1198(4) 0.6010(3)
C16 C 0.0754(1) 0.1685(6) 0.6838(3)
C17 C 0.0807(2) 0.2758(6) 0.6947(4)
C18 C 0.0920(2) 0.3366(5) 0.6251(4)
C19 C 0.0966(2) 0.2886(5) 0.5409(3)
C20 C 0.0673(1) 0.0084(4) 0.4140(3)
C21 C 0.0351(1) 0.0370(4) 0.3896(4)
C22 C 0.0101(1) -0.0363(5) 0.3847(4)
C23 C 0.0168(1) -0.1436(5) 0.4033(4)
C24 C 0.0487(1) -0.1739(4) 0.4269(4)
C25 C 0.0742(1) -0.0980(4) 0.4330(3)
C26 C 0.1368(1) 0.1128(4) 0.2383(3)
C27 C 0.1357(1) 0.2078(4) 0.1953(3)
C28 C 0.1367(1) 0.2566(4) 0.1044(3)
C29 C 0.1596(1) 0.2193(4) 0.0432(3)
C30 C 0.1604(1) 0.2636(4) -0.0422(3)
C31 C 0.1390(2) 0.3452(5) -0.0679(3)
C32 C 0.1166(2) 0.3834(5) -0.0094(4)
C33 C 0.1154(1) 0.3384(4) 0.0779(3)
C34 C 0.2050(1) 0.1812(4) 0.2539(3)
C35 C 0.1740(1) 0.3537(5) 0.3204(4)
C36 C 0.0976(1) 0.3494(4) 0.3129(3)
C37 C 0.0682(1) 0.1772(4) 0.2302(3)
H1 H 0.13650 0.01750 0.50590
H2 H 0.13730 -0.01790 0.40450
H3 H 0.15350 0.09450 0.62250
H4 H 0.16680 0.19580 0.75960
H5 H 0.19530 0.34820 0.76220
H6 H 0.21640 0.41520 0.61780
H7 H 0.20620 0.31740 0.48560
H8 H 0.22700 0.06780 0.56380
H9 H 0.26690 -0.07200 0.57100
H10 H 0.27720 -0.17950 0.43910
H11 H 0.23870 -0.14880 0.30500
H12 H 0.19510 -0.03480 0.31240
H13 H 0.07060 0.04950 0.59180
H14 H 0.06640 0.13670 0.73030
H15 H 0.08200 0.30660 0.75480
H16 H 0.09840 0.42610 0.62640
H17 H 0.10560 0.32770 0.50110
H18 H 0.02770 0.11780 0.38280
H19 H -0.00990 -0.03200 0.36560
H20 H -0.00210 -0.19080 0.39980
H21 H 0.05580 -0.23550 0.43600
H22 H 0.09680 -0.11870 0.44710
H23 H 0.13810 0.03670 0.22430
H24 H 0.17650 0.15870 0.05790
H25 H 0.17960 0.23280 -0.08580
H26 H 0.13710 0.37270 -0.12290
H27 H 0.09760 0.44570 -0.02830
H28 H 0.09580 0.37450 0.11580

loop_
_atom_type_symbol
_atom_type_radius_bond
C 0.68
H 0.23
Co 1.33
O 0.68
P 1.05
